data_7104218
loop_
_publ_author_name
'Hussain, Bashir'
'Savard, Didier'
'Burchell, Tara J'
'Wernsdorfer, Wolfgang'
'Murugesu, Muralee'

_publ_section_title
;
 Linking high anisotropy Dy3 triangles to create a Dy6 single-molecule
 magnet.
;
_journal_issue 9
_journal_name_full 'Chemical communications (Cambridge, England)'
_journal_page_first 1100
_journal_page_last 1102
_journal_paper_doi 10.1039/b818295g
_journal_volume 34
_journal_year 2009
_chemical_formula_sum 'C63 H86 Dy6 N6 O50'
_chemical_formula_weight 2702.38
_chemical_name_systematic
;
?
;
_space_group_IT_number 2
_symmetry_cell_setting triclinic
_symmetry_space_group_name_Hall '-P 1'
_symmetry_space_group_name_H-M 'P -1'
_atom_sites_solution_hydrogens geom
_atom_sites_solution_primary direct
_atom_sites_solution_secondary difmap
_audit_creation_method SHELXL-97
_cell_angle_alpha 74.33(5)
_cell_angle_beta 73.88(5)
_cell_angle_gamma 88.45(6)
_cell_formula_units_Z 2
_cell_length_a 15.504(8)
_cell_length_b 17.556(11)
_cell_length_c 17.654(10)
_cell_measurement_reflns_used 9644
_cell_measurement_temperature 200(2)
_cell_measurement_theta_max 26.37
_cell_measurement_theta_min 2.21
_cell_volume 4439(4)
_computing_cell_refinement 'Bruker SMART'
_computing_data_collection 'Bruker SMART'
_computing_data_reduction 'Bruker SAINT'
_computing_molecular_graphics 'Bruker SHELXTL'
_computing_publication_material 'Bruker SHELXTL'
_computing_structure_refinement 'SHELXL-97 (Sheldrick, 1997)'
_computing_structure_solution 'SHELXS-97 (Sheldrick, 1990)'
_diffrn_ambient_temperature 200(2)
_diffrn_measured_fraction_theta_full 0.996
_diffrn_measured_fraction_theta_max 0.996
_diffrn_measurement_device_type 'CCD area detector'
_diffrn_measurement_method 'phi and omega scans'
_diffrn_radiation_monochromator graphite
_diffrn_radiation_source 'fine-focus sealed tube'
_diffrn_radiation_type MoK\a
_diffrn_radiation_wavelength 0.71073
_diffrn_reflns_av_R_equivalents 0.1586
_diffrn_reflns_av_sigmaI/netI 0.1981
_diffrn_reflns_limit_h_max 17
_diffrn_reflns_limit_h_min -17
_diffrn_reflns_limit_k_max 19
_diffrn_reflns_limit_k_min -19
_diffrn_reflns_limit_l_max 19
_diffrn_reflns_limit_l_min -19
_diffrn_reflns_number 36052
_diffrn_reflns_theta_full 23.26
_diffrn_reflns_theta_max 23.26
_diffrn_reflns_theta_min 2.10
_exptl_absorpt_coefficient_mu 5.088
_exptl_absorpt_correction_T_max 0.6301
_exptl_absorpt_correction_T_min 0.4293
_exptl_absorpt_correction_type multi-scan
_exptl_absorpt_process_details SADABS
_exptl_crystal_colour yellow
_exptl_crystal_density_diffrn 2.022
_exptl_crystal_density_meas ?
_exptl_crystal_density_method 'not measured'
_exptl_crystal_description brick
_exptl_crystal_F_000 2604
_exptl_crystal_size_max 0.20
_exptl_crystal_size_mid 0.20
_exptl_crystal_size_min 0.10
_refine_diff_density_max 2.269
_refine_diff_density_min -1.406
_refine_diff_density_rms 0.294
_refine_ls_extinction_method none
_refine_ls_goodness_of_fit_ref 1.031
_refine_ls_hydrogen_treatment constr
_refine_ls_matrix_type full
_refine_ls_number_parameters 1054
_refine_ls_number_reflns 12711
_refine_ls_number_restraints 613
_refine_ls_restrained_S_all 1.011
_refine_ls_R_factor_all 0.1659
_refine_ls_R_factor_gt 0.0757
_refine_ls_shift/su_max 0.001
_refine_ls_shift/su_mean 0.000
_refine_ls_structure_factor_coef Fsqd
_refine_ls_weighting_details 'calc w=1/[\s^2^(Fo^2^)+(0.0824P)^2^+0.0000P] where P=(Fo^2^+2Fc^2^)/3'
_refine_ls_weighting_scheme calc
_refine_ls_wR_factor_gt 0.1692
_refine_ls_wR_factor_ref 0.2069
_reflns_number_gt 6665
_reflns_number_total 12711
_reflns_threshold_expression >2sigma(I)
_cod_data_source_file b818295g.txt
_cod_data_source_block 08183_bh103_complex1
_cod_depositor_comments
;
The following automatic conversions were performed:
'_symmetry_cell_setting' value 'Triclinic' changed to 'triclinic'
according to '/home/saulius/struct/CIF-dictionaries/cif_core.dic'
dictionary named 'cif_core.dic' version 2.4.1 from 2010-06-29.

Automatic conversion script
Id: cif_fix_enum 1527 2010-12-29 10:47:43Z saulius 

The following automatic conversions were performed:

'_exptl_crystal_density_meas' value 'n/a' was changed to '?' - the
value is perceived as not measured.

Automatic conversion script
Id: cif_fix_values 3008 2015-01-20 13:52:24Z robertas 
;
_cod_original_sg_symbol_H-M P-1
_cod_database_code 7104218

loop_
_symmetry_equiv_pos_as_xyz
'x, y, z'
'-x, -y, -z'

loop_
_atom_site_label
_atom_site_type_symbol
_atom_site_fract_x
_atom_site_fract_y
_atom_site_fract_z
_atom_site_U_iso_or_equiv
_atom_site_adp_type
_atom_site_occupancy
_atom_site_symmetry_multiplicity
_atom_site_calc_flag
_atom_site_refinement_flags
_atom_site_disorder_assembly
_atom_site_disorder_group
Dy1 Dy 0.60852(7) 0.48586(7) 0.42658(7) 0.0234(3) Uani 1 1 d . . .
Dy2 Dy 0.84678(8) 0.53311(8) 0.36493(8) 0.0374(4) Uani 1 1 d . . .
Dy3 Dy 0.71365(8) 0.63285(7) 0.24199(7) 0.0284(3) Uani 1 1 d . A .
Dy4 Dy 0.90615(7) 1.00635(7) 0.58955(7) 0.0257(3) Uani 1 1 d . . .
Dy5 Dy 0.67927(7) 0.92879(7) 0.69099(7) 0.0268(3) Uani 1 1 d . . .
Dy6 Dy 0.85528(8) 0.85736(7) 0.78060(7) 0.0300(3) Uani 1 1 d . . .
N1 N 0.8675(12) 0.6379(12) 0.4787(12) 0.038(6) Uani 1 1 d D . .
O13 O 0.9018(13) 0.6422(13) 0.4058(12) 0.066(6) Uani 1 1 d D . .
O14 O 0.8996(13) 0.6846(10) 0.5060(11) 0.054(5) Uani 1 1 d D . .
O15 O 0.8038(13) 0.5907(13) 0.5204(15) 0.086(8) Uani 1 1 d D . .
N2 N 0.939(3) 0.413(2) 0.274(2) 0.145(8) Uani 1 1 d DU A 1
O16 O 0.901(2) 0.4062(17) 0.345(2) 0.131(8) Uani 1 1 d DU A 1
O17 O 0.977(2) 0.361(2) 0.245(2) 0.153(10) Uani 1 1 d DU A 1
O18 O 0.930(2) 0.479(2) 0.232(2) 0.156(9) Uani 1 1 d DU A 1
N3 N 0.5827(15) 1.0371(11) 0.7803(13) 0.045(6) Uani 1 1 d D . .
O32 O 0.5887(13) 0.9669(11) 0.8140(11) 0.057(6) Uani 1 1 d D . .
O33 O 0.5438(16) 1.0855(13) 0.8143(14) 0.086(8) Uani 1 1 d D . .
O34 O 0.6283(14) 1.0615(11) 0.7083(13) 0.062(6) Uani 1 1 d D . .
N4 N 0.8324(15) 0.9264(16) 0.9147(13) 0.069(8) Uani 1 1 d D . .
O35 O 0.7654(15) 0.9096(15) 0.8968(12) 0.077(7) Uani 1 1 d D . .
O36 O 0.828(2) 0.9454(19) 0.9778(17) 0.131(12) Uani 1 1 d D . .
O37 O 0.9062(13) 0.9163(13) 0.8700(12) 0.060(6) Uani 1 1 d D . .
N5 N 0.6399(13) 0.8233(13) 0.4374(13) 0.057(8) Uani 1 1 d D . .
O41 O 0.6836(15) 0.7644(12) 0.4539(13) 0.068(6) Uani 1 1 d D . .
O42 O 0.6232(15) 0.8460(14) 0.3712(13) 0.079(7) Uani 1 1 d D . .
O43 O 0.6118(13) 0.8640(13) 0.4851(13) 0.070(6) Uani 1 1 d D . .
N6 N 0.721(4) 0.365(3) 0.158(4) 0.212(14) Uiso 1 1 d DU B 1
O51 O 0.770(3) 0.373(3) 0.200(3) 0.203(15) Uiso 1 1 d DU B 1
O52 O 0.727(3) 0.306(3) 0.132(3) 0.186(14) Uiso 1 1 d DU B 1
O53 O 0.684(3) 0.429(3) 0.141(3) 0.242(17) Uiso 1 1 d DU B 1
O1 O 0.5992(10) 0.3498(9) 0.5297(10) 0.032(4) Uani 1 1 d . . .
O2 O 0.7400(10) 0.4460(10) 0.4710(10) 0.036(4) Uani 1 1 d . A .
O3 O 0.9221(11) 0.4688(11) 0.4610(12) 0.039(5) Uani 1 1 d . A .
O4 O 1.0077(11) 0.5837(12) 0.2805(12) 0.054(5) Uani 1 1 d . A .
O5 O 0.8637(10) 0.6329(10) 0.2415(10) 0.039(4) Uani 1 1 d . A .
O6 O 0.7922(12) 0.7258(10) 0.1204(9) 0.047(5) Uani 1 1 d . . .
O7 O 0.5876(11) 0.7013(10) 0.1930(10) 0.040(5) Uani 1 1 d . . .
O8 O 0.5724(10) 0.5748(9) 0.3191(9) 0.026(4) Uani 1 1 d . . .
O9 O 0.4560(10) 0.4742(9) 0.4583(9) 0.028(4) Uani 1 1 d . . .
O10 O 0.5795(10) 0.3916(9) 0.3590(10) 0.034(4) Uani 1 1 d . . .
O11 O 0.7388(10) 0.5033(8) 0.3076(9) 0.029(4) Uani 1 1 d . A .
H11Z H 0.7501 0.4624 0.2764 0.034 Uiso 1 1 calc R . .
O12 O 0.7126(9) 0.6010(8) 0.3833(9) 0.024(4) Uani 1 1 d . A .
H12Z H 0.7030 0.6425 0.4137 0.029 Uiso 1 1 calc R . .
O19 O 0.7151(12) 0.7582(9) 0.2657(11) 0.048(5) Uani 1 1 d . . .
O20 O 0.717(2) 0.5666(17) 0.1305(17) 0.044(7) Uiso 0.60 1 d PU A 1
O20A O 0.785(3) 0.567(2) 0.124(3) 0.042(10) Uiso 0.40 1 d PU A 2
O21 O 0.8834(10) 1.1350(8) 0.4924(9) 0.025(4) Uani 1 1 d . . .
O22 O 0.7589(9) 1.0196(9) 0.5727(9) 0.028(4) Uani 1 1 d . . .
O23 O 0.5746(12) 0.9725(11) 0.6148(12) 0.046(5) Uani 1 1 d . . .
O24 O 0.5426(11) 0.8365(11) 0.7783(10) 0.046(5) Uani 1 1 d . . .
O25 O 0.7029(10) 0.8250(9) 0.7984(9) 0.032(4) Uani 1 1 d . . .
O26 O 0.8099(13) 0.7531(10) 0.9042(11) 0.048(5) Uani 1 1 d . . .
O27 O 1.0102(12) 0.8092(10) 0.7935(11) 0.047(5) Uani 1 1 d . . .
O28 O 0.9740(11) 0.9317(9) 0.6821(9) 0.031(4) Uani 1 1 d . . .
O29 O 0.9387(10) 1.1037(9) 0.6522(9) 0.031(4) Uani 1 1 d . . .
O30 O 0.8263(9) 0.8840(9) 0.6484(8) 0.024(4) Uani 1 1 d . . .
H30 H 0.8367 0.8426 0.6181 0.029 Uiso 1 1 calc R . .
O31 O 0.7982(9) 0.9807(9) 0.7252(9) 0.028(4) Uani 1 1 d . . .
H31 H 0.7874 1.0223 0.7554 0.033 Uiso 1 1 calc R . .
O38 O 0.9441(10) 0.9613(9) 0.4770(9) 0.033(4) Uani 1 1 d . . .
O39 O 0.6721(11) 0.8336(10) 0.6197(10) 0.042(5) Uani 1 1 d . . .
O40 O 0.8853(11) 0.7361(9) 0.7394(11) 0.043(5) Uani 1 1 d . . .
O44 O 0.8352(14) 0.8794(13) 0.1740(14) 0.076(7) Uani 1 1 d D . .
C55 C 0.8149(16) 0.9515(16) 0.1543(16) 0.060(9) Uani 1 1 d D . .
C56 C 0.7211(19) 0.9732(19) 0.167(2) 0.070(10) Uani 1 1 d D . .
H56A H 0.6812 0.9261 0.1973 0.105 Uiso 1 1 calc R . .
H56B H 0.7097 0.9951 0.1131 0.105 Uiso 1 1 calc R . .
H56C H 0.7097 1.0130 0.1974 0.105 Uiso 1 1 calc R . .
C57 C 0.8913(19) 1.0084(16) 0.1103(19) 0.072(10) Uani 1 1 d D . .
H57A H 0.9475 0.9812 0.1091 0.108 Uiso 1 1 calc R . .
H57B H 0.8892 1.0500 0.1382 0.108 Uiso 1 1 calc R . .
H57C H 0.8885 1.0323 0.0541 0.108 Uiso 1 1 calc R . .
O45 O 0.698(2) 0.148(2) 1.003(2) 0.164(12) Uiso 1 1 d DU C 1
C58 C 0.661(3) 0.138(3) 0.950(2) 0.122(11) Uiso 1 1 d DU C 1
C59 C 0.723(2) 0.127(2) 0.876(2) 0.104(12) Uiso 1 1 d DU C 1
H59A H 0.7714 0.1692 0.8553 0.156 Uiso 1 1 calc R C 1
H59B H 0.6917 0.1299 0.8349 0.156 Uiso 1 1 calc R C 1
H59C H 0.7496 0.0756 0.8888 0.156 Uiso 1 1 calc R C 1
C60 C 0.594(3) 0.075(3) 1.002(3) 0.138(14) Uiso 1 1 d DU C 1
H60A H 0.5676 0.0858 1.0550 0.207 Uiso 1 1 calc R C 1
H60B H 0.6234 0.0245 1.0104 0.207 Uiso 1 1 calc R C 1
H60C H 0.5472 0.0726 0.9753 0.207 Uiso 1 1 calc R C 1
O46 O 0.655(2) 0.6137(19) 0.7804(19) 0.129(10) Uiso 1 1 d DU D 1
C61 C 0.638(2) 0.555(2) 0.846(2) 0.108(11) Uiso 1 1 d DU D 1
C62 C 0.547(2) 0.521(2) 0.871(2) 0.108(12) Uiso 1 1 d DU D 1
H62A H 0.5118 0.5545 0.8377 0.163 Uiso 1 1 calc R D 1
H62B H 0.5195 0.5181 0.9288 0.163 Uiso 1 1 calc R D 1
H62C H 0.5478 0.4676 0.8635 0.163 Uiso 1 1 calc R D 1
C63 C 0.716(3) 0.526(3) 0.872(3) 0.145(15) Uiso 1 1 d DU D 1
H63A H 0.7686 0.5615 0.8398 0.217 Uiso 1 1 calc R D 1
H63B H 0.7273 0.4726 0.8653 0.217 Uiso 1 1 calc R D 1
H63C H 0.7049 0.5236 0.9304 0.217 Uiso 1 1 calc R D 1
O47 O 0.7800(12) 0.7047(11) 0.6494(12) 0.056(5) Uani 1 1 d . . .
C1 C 0.5157(14) 0.3017(14) 0.5647(15) 0.033(6) Uani 1 1 d . A .
H1A H 0.5251 0.2520 0.6024 0.049 Uiso 1 1 calc R . .
H1B H 0.4958 0.2901 0.5207 0.049 Uiso 1 1 calc R . .
H1C H 0.4697 0.3306 0.5946 0.049 Uiso 1 1 calc R . .
C2 C 0.6711(16) 0.3240(14) 0.5602(15) 0.030(5) Uani 1 1 d U A .
C3 C 0.6729(17) 0.2579(15) 0.6149(15) 0.035(5) Uani 1 1 d U . .
H3A H 0.6216 0.2220 0.6368 0.042 Uiso 1 1 calc R A .
C4 C 0.7505(18) 0.2387(17) 0.6420(17) 0.049(6) Uani 1 1 d U A .
H4A H 0.7494 0.1912 0.6839 0.059 Uiso 1 1 calc R . .
C5 C 0.8287(18) 0.2879(16) 0.6089(16) 0.045(6) Uani 1 1 d U . .
H5A H 0.8816 0.2742 0.6255 0.054 Uiso 1 1 calc R A .
C6 C 0.8251(16) 0.3583(14) 0.5501(15) 0.033(5) Uani 1 1 d U A .
C7 C 0.7452(15) 0.3751(13) 0.5247(14) 0.023(5) Uani 1 1 d U . .
C8 C 0.9066(17) 0.4106(16) 0.5153(16) 0.036(7) Uani 1 1 d . . .
H8A H 0.9537 0.3951 0.5402 0.043 Uiso 1 1 calc R A .
C9 C 1.087(2) 0.545(2) 0.296(2) 0.088(12) Uani 1 1 d . . .
H9A H 1.1408 0.5758 0.2574 0.132 Uiso 1 1 calc R A .
H9B H 1.0865 0.4917 0.2901 0.132 Uiso 1 1 calc R . .
H9C H 1.0875 0.5428 0.3524 0.132 Uiso 1 1 calc R . .
C10 C 1.0202(14) 0.6433(11) 0.2114(10) 0.067(6) Uani 1 1 d GU . .
C11 C 1.1030(11) 0.6800(13) 0.1632(13) 0.076(6) Uani 1 1 d GU A .
H11 H 1.1563 0.6626 0.1778 0.091 Uiso 1 1 calc R . .
C12 C 1.1080(10) 0.7422(13) 0.0937(12) 0.081(6) Uani 1 1 d GU A .
H12 H 1.1646 0.7673 0.0607 0.097 Uiso 1 1 calc R . .
C13 C 1.0301(14) 0.7676(12) 0.0724(11) 0.077(6) Uani 1 1 d GU A .
H13 H 1.0335 0.8101 0.0249 0.092 Uiso 1 1 calc R . .
C14 C 0.9472(11) 0.7309(13) 0.1206(12) 0.066(6) Uani 1 1 d GU A .
C15 C 0.9423(10) 0.6687(13) 0.1901(11) 0.062(6) Uani 1 1 d GU A .
C16 C 0.876(2) 0.7551(18) 0.0857(19) 0.057(8) Uani 1 1 d U A .
H16 H 0.8890 0.7945 0.0346 0.069 Uiso 1 1 calc R . .
C17 C 0.5864(19) 0.7775(14) 0.1426(16) 0.049(8) Uani 1 1 d . A .
H17A H 0.5260 0.7866 0.1356 0.073 Uiso 1 1 calc R . .
H17B H 0.6299 0.7830 0.0890 0.073 Uiso 1 1 calc R . .
H17C H 0.6023 0.8165 0.1678 0.073 Uiso 1 1 calc R . .
C18 C 0.5015(16) 0.6544(15) 0.2262(14) 0.032(5) Uani 1 1 d U A .
C19 C 0.4269(16) 0.6761(16) 0.1974(16) 0.042(6) Uani 1 1 d U . .
H19 H 0.4293 0.7216 0.1529 0.051 Uiso 1 1 calc R A .
C20 C 0.3515(17) 0.6299(16) 0.2354(16) 0.041(6) Uani 1 1 d U A .
H20 H 0.2993 0.6427 0.2175 0.050 Uiso 1 1 calc R . .
C21 C 0.3485(16) 0.5677(15) 0.2966(15) 0.038(5) Uani 1 1 d U . .
H21 H 0.2927 0.5380 0.3202 0.045 Uiso 1 1 calc R A .
C22 C 0.4194(14) 0.5392(14) 0.3320(14) 0.028(5) Uani 1 1 d U A .
C23 C 0.4987(15) 0.5900(14) 0.2941(14) 0.026(5) Uani 1 1 d U A .
C24 C 0.4062(13) 0.4713(12) 0.4040(12) 0.016(5) Uani 1 1 d U A .
H24A H 0.3416 0.4703 0.4357 0.020 Uiso 1 1 calc R . .
C25 C 0.4185(14) 0.3921(13) 0.3817(14) 0.027(6) Uani 1 1 d U . .
H25A H 0.3881 0.3497 0.4312 0.033 Uiso 1 1 calc R A .
H25B H 0.3863 0.3937 0.3401 0.033 Uiso 1 1 calc R . .
C26 C 0.5137(16) 0.3677(14) 0.3489(14) 0.032(6) Uani 1 1 d U A .
C27 C 0.5213(19) 0.3083(17) 0.302(2) 0.070(10) Uani 1 1 d . . .
H27A H 0.5845 0.2966 0.2830 0.104 Uiso 1 1 calc R A .
H27B H 0.4978 0.3293 0.2547 0.104 Uiso 1 1 calc R . .
H27C H 0.4865 0.2596 0.3374 0.104 Uiso 1 1 calc R . .
C28 C 0.9529(15) 1.1961(13) 0.4468(16) 0.037(7) Uani 1 1 d . . .
H28A H 0.9279 1.2404 0.4137 0.055 Uiso 1 1 calc R . .
H28B H 1.0014 1.1747 0.4108 0.055 Uiso 1 1 calc R . .
H28C H 0.9768 1.2148 0.4849 0.055 Uiso 1 1 calc R . .
C29 C 0.7962(16) 1.1488(15) 0.4782(14) 0.031(6) Uani 1 1 d . . .
C30 C 0.7804(18) 1.2165(16) 0.4238(16) 0.047(7) Uani 1 1 d . . .
H30A H 0.8251 1.2581 0.3946 0.056 Uiso 1 1 calc R . .
C31 C 0.6944(17) 1.2193(16) 0.4150(15) 0.037(6) Uani 1 1 d U . .
H31A H 0.6804 1.2650 0.3781 0.044 Uiso 1 1 calc R . .
C32 C 0.6290(17) 1.1619(16) 0.4550(15) 0.040(7) Uani 1 1 d . . .
H32A H 0.5724 1.1660 0.4436 0.048 Uiso 1 1 calc R . .
C33 C 0.6459(18) 1.0958(14) 0.5136(15) 0.036(7) Uani 1 1 d . . .
C34 C 0.7316(14) 1.0865(14) 0.5250(14) 0.027(6) Uani 1 1 d . . .
C35 C 0.5751(15) 1.0374(18) 0.5607(16) 0.038(8) Uani 1 1 d . . .
H35A H 0.5188 1.0491 0.5498 0.046 Uiso 1 1 calc R . .
C36 C 0.4506(19) 0.8603(19) 0.7829(19) 0.072(11) Uani 1 1 d . . .
H36A H 0.4082 0.8167 0.8196 0.107 Uiso 1 1 calc R . .
H36B H 0.4418 0.8732 0.7280 0.107 Uiso 1 1 calc R . .
H36C H 0.4402 0.9069 0.8040 0.107 Uiso 1 1 calc R . .
C37 C 0.5501(17) 0.7852(16) 0.8456(16) 0.038(6) Uani 1 1 d U . .
C38 C 0.4815(18) 0.7341(16) 0.9090(16) 0.047(6) Uani 1 1 d U . .
H38 H 0.4234 0.7351 0.9009 0.056 Uiso 1 1 calc R . .
C39 C 0.490(2) 0.6853(17) 0.9783(18) 0.057(7) Uani 1 1 d U . .
H39 H 0.4401 0.6553 1.0189 0.068 Uiso 1 1 calc R . .
C40 C 0.5770(18) 0.6802(16) 0.9887(16) 0.047(6) Uani 1 1 d U . .
H40 H 0.5863 0.6473 1.0380 0.057 Uiso 1 1 calc R . .
C41 C 0.6522(18) 0.7247(15) 0.9250(15) 0.036(5) Uani 1 1 d U . .
C42 C 0.6377(16) 0.7747(14) 0.8616(15) 0.031(5) Uani 1 1 d U . .
C43 C 0.741(2) 0.716(2) 0.941(2) 0.073(10) Uani 1 1 d . . .
H43A H 0.7435 0.6751 0.9880 0.088 Uiso 1 1 calc R . .
C44 C 1.022(2) 0.7474(14) 0.8633(17) 0.052(9) Uani 1 1 d . . .
H44A H 1.0859 0.7386 0.8559 0.079 Uiso 1 1 calc R . .
H44B H 0.9900 0.6983 0.8675 0.079 Uiso 1 1 calc R . .
H44C H 0.9971 0.7638 0.9136 0.079 Uiso 1 1 calc R . .
C45 C 1.0859(16) 0.8615(15) 0.7460(15) 0.034(5) Uani 1 1 d U . .
C46 C 1.1710(17) 0.8553(16) 0.7551(16) 0.043(6) Uani 1 1 d U . .
H46 H 1.1858 0.8131 0.7953 0.052 Uiso 1 1 calc R . .
C47 C 1.2362(16) 0.9159(15) 0.7008(15) 0.033(5) Uani 1 1 d U . .
H47 H 1.2955 0.9132 0.7063 0.040 Uiso 1 1 calc R . .
C48 C 1.2192(15) 0.9759(14) 0.6428(14) 0.027(5) Uani 1 1 d U . .
H48 H 1.2661 1.0136 0.6077 0.032 Uiso 1 1 calc R . .
C49 C 1.1321(15) 0.9834(13) 0.6337(14) 0.025(5) Uani 1 1 d U . .
C50 C 1.0653(15) 0.9263(14) 0.6829(14) 0.027(5) Uani 1 1 d U . .
C51 C 1.1212(18) 1.0522(16) 0.5662(16) 0.040(7) Uani 1 1 d . . .
H51 H 1.1811 1.0639 0.5242 0.048 Uiso 1 1 calc R . .
C52 C 1.0971(19) 1.1305(15) 0.5958(16) 0.050(8) Uani 1 1 d . . .
H52A H 1.1448 1.1423 0.6190 0.061 Uiso 1 1 calc R . .
H52B H 1.0986 1.1751 0.5471 0.061 Uiso 1 1 calc R . .
C53 C 1.0112(17) 1.1277(14) 0.6558(15) 0.034(6) Uani 1 1 d . . .
C54 C 1.007(2) 1.1671(18) 0.7224(18) 0.077(11) Uani 1 1 d . . .
H54A H 0.9451 1.1608 0.7588 0.116 Uiso 1 1 calc R . .
H54B H 1.0236 1.2236 0.6978 0.116 Uiso 1 1 calc R . .
H54C H 1.0479 1.1427 0.7540 0.116 Uiso 1 1 calc R . .

loop_
_atom_site_aniso_label
_atom_site_aniso_U_11
_atom_site_aniso_U_22
_atom_site_aniso_U_33
_atom_site_aniso_U_23
_atom_site_aniso_U_13
_atom_site_aniso_U_12
Dy1 0.0174(6) 0.0285(7) 0.0277(7) -0.0090(6) -0.0103(5) -0.0019(5)
Dy2 0.0199(7) 0.0459(8) 0.0466(9) -0.0088(7) -0.0128(6) -0.0063(6)
Dy3 0.0255(7) 0.0289(7) 0.0293(7) -0.0074(6) -0.0054(5) -0.0042(5)
Dy4 0.0221(7) 0.0289(7) 0.0290(7) -0.0112(6) -0.0085(5) -0.0006(5)
Dy5 0.0243(7) 0.0275(7) 0.0309(7) -0.0119(6) -0.0074(5) -0.0018(5)
Dy6 0.0313(7) 0.0325(7) 0.0298(7) -0.0107(6) -0.0116(6) -0.0046(5)
N1 0.038(14) 0.059(16) 0.037(15) -0.031(14) -0.027(12) 0.015(12)
O13 0.052(14) 0.081(16) 0.074(17) -0.020(14) -0.037(13) 0.021(11)
O14 0.066(14) 0.040(12) 0.064(14) -0.017(11) -0.029(11) 0.006(10)
O15 0.042(14) 0.074(16) 0.12(2) 0.007(15) -0.013(13) -0.018(12)
N2 0.151(16) 0.117(15) 0.22(2) -0.094(16) -0.086(17) 0.041(14)
O16 0.148(17) 0.111(15) 0.20(2) -0.103(16) -0.095(18) 0.026(14)
O17 0.15(2) 0.148(19) 0.22(2) -0.107(18) -0.099(19) 0.075(16)
O18 0.155(17) 0.128(17) 0.22(2) -0.084(17) -0.082(18) 0.042(15)
N3 0.055(17) 0.038(16) 0.045(17) -0.024(15) -0.004(13) 0.007(13)
O32 0.073(15) 0.037(13) 0.038(12) 0.004(10) 0.006(10) 0.013(10)
O33 0.100(19) 0.082(17) 0.077(17) -0.027(15) -0.027(14) 0.057(15)
O34 0.080(16) 0.038(12) 0.073(17) -0.024(12) -0.021(13) 0.011(11)
N4 0.09(2) 0.10(2) 0.034(17) -0.029(16) -0.034(17) 0.047(19)
O35 0.074(16) 0.13(2) 0.037(13) -0.042(14) -0.019(12) 0.007(15)
O36 0.16(3) 0.16(3) 0.13(3) -0.12(2) -0.07(2) 0.04(2)
O37 0.057(14) 0.100(17) 0.047(13) -0.044(13) -0.029(11) 0.015(12)
N5 0.019(13) 0.09(2) 0.08(2) -0.07(2) 0.003(13) -0.005(13)
O41 0.064(16) 0.065(15) 0.072(16) -0.036(13) 0.006(12) -0.005(12)
O42 0.097(19) 0.11(2) 0.053(15) -0.030(14) -0.046(14) 0.000(14)
O43 0.056(14) 0.110(19) 0.072(15) -0.061(15) -0.032(12) 0.020(13)
O1 0.022(9) 0.024(9) 0.048(11) -0.010(8) -0.004(8) -0.002(7)
O2 0.017(9) 0.066(13) 0.036(10) -0.026(10) -0.013(8) -0.010(8)
O3 0.031(10) 0.048(12) 0.060(13) -0.030(11) -0.031(10) 0.004(9)
O4 0.021(10) 0.091(16) 0.063(14) -0.046(12) -0.007(9) 0.000(10)
O5 0.023(9) 0.041(11) 0.051(12) -0.012(9) -0.006(8) -0.006(8)
O6 0.056(13) 0.049(12) 0.018(10) -0.002(9) 0.013(9) -0.023(10)
O7 0.042(11) 0.043(12) 0.039(11) -0.011(9) -0.019(9) 0.016(9)
O8 0.024(9) 0.031(10) 0.026(9) -0.010(8) -0.010(7) -0.001(7)
O9 0.030(9) 0.027(9) 0.032(10) -0.009(8) -0.015(8) -0.006(7)
O10 0.036(10) 0.030(10) 0.044(11) -0.021(9) -0.011(8) -0.008(8)
O11 0.038(10) 0.026(9) 0.025(9) -0.017(8) -0.002(7) 0.004(7)
O12 0.014(8) 0.033(9) 0.031(9) -0.018(8) -0.004(7) -0.009(7)
O19 0.056(12) 0.027(10) 0.063(13) -0.014(10) -0.017(10) -0.002(9)
O21 0.029(9) 0.020(9) 0.026(9) -0.008(7) -0.005(7) -0.008(7)
O22 0.017(9) 0.041(11) 0.026(10) -0.012(8) -0.003(7) -0.007(7)
O23 0.053(13) 0.042(12) 0.046(13) -0.014(11) -0.016(10) 0.000(10)
O24 0.022(10) 0.081(15) 0.035(11) -0.008(11) -0.013(8) -0.002(9)
O25 0.028(10) 0.038(10) 0.027(10) -0.007(8) -0.008(8) 0.009(8)
O26 0.053(12) 0.040(11) 0.035(11) 0.024(9) -0.020(10) -0.031(10)
O27 0.059(13) 0.030(10) 0.064(14) -0.014(10) -0.037(11) 0.014(9)
O28 0.045(11) 0.031(10) 0.026(10) -0.022(8) -0.008(8) 0.001(8)
O29 0.017(9) 0.044(10) 0.043(11) -0.033(9) -0.006(8) 0.002(8)
O30 0.020(8) 0.039(10) 0.019(9) -0.021(8) -0.002(7) 0.008(7)
O31 0.028(9) 0.040(10) 0.024(9) -0.024(8) -0.006(7) -0.002(7)
O38 0.030(10) 0.041(10) 0.027(10) -0.007(8) -0.007(8) -0.007(8)
O39 0.046(11) 0.042(11) 0.053(12) -0.035(10) -0.016(9) 0.001(9)
O40 0.048(11) 0.027(10) 0.059(12) -0.003(9) -0.032(10) -0.013(8)
O44 0.079(16) 0.046(14) 0.088(18) -0.006(13) -0.009(13) -0.022(12)
C55 0.09(3) 0.06(2) 0.034(19) -0.018(17) -0.003(17) -0.016(19)
C56 0.08(3) 0.07(2) 0.08(3) -0.04(2) -0.04(2) 0.006(19)
C57 0.08(3) 0.044(19) 0.10(3) -0.04(2) -0.02(2) -0.014(18)
O47 0.058(13) 0.053(12) 0.080(15) -0.038(11) -0.036(11) 0.000(10)
C1 0.016(13) 0.037(15) 0.056(17) -0.034(14) -0.004(12) -0.006(11)
C2 0.030(10) 0.027(10) 0.031(10) -0.006(8) -0.007(8) 0.012(8)
C3 0.039(10) 0.037(10) 0.035(10) -0.021(9) -0.009(8) 0.012(9)
C4 0.051(11) 0.051(11) 0.048(11) -0.013(9) -0.022(9) 0.020(9)
C5 0.042(10) 0.050(11) 0.048(11) -0.013(9) -0.020(9) 0.019(9)
C6 0.037(10) 0.033(10) 0.033(10) -0.017(8) -0.009(8) 0.009(9)
C7 0.030(9) 0.021(9) 0.024(9) -0.008(8) -0.012(8) 0.004(8)
C8 0.041(17) 0.033(17) 0.036(17) -0.006(14) -0.019(14) 0.024(13)
C9 0.07(3) 0.10(3) 0.11(3) -0.05(3) -0.04(2) 0.02(2)
C10 0.050(10) 0.100(13) 0.044(10) -0.019(10) -0.002(9) -0.025(10)
C11 0.057(10) 0.108(13) 0.053(11) -0.015(10) -0.002(9) -0.026(10)
C12 0.061(11) 0.107(13) 0.058(11) -0.013(10) 0.001(10) -0.026(11)
C13 0.064(11) 0.101(13) 0.053(11) -0.014(10) 0.001(9) -0.029(10)
C14 0.055(10) 0.091(13) 0.045(10) -0.020(9) 0.001(9) -0.025(10)
C15 0.052(10) 0.094(13) 0.040(10) -0.025(9) -0.003(9) -0.023(10)
C16 0.054(11) 0.052(11) 0.063(12) -0.011(9) -0.016(9) -0.011(8)
C17 0.07(2) 0.022(16) 0.039(18) 0.015(14) -0.020(15) 0.012(14)
C18 0.028(10) 0.041(10) 0.030(10) -0.018(8) -0.009(8) 0.003(9)
C19 0.033(10) 0.051(11) 0.043(10) -0.005(9) -0.019(9) 0.005(9)
C20 0.027(10) 0.055(11) 0.042(11) -0.007(9) -0.016(9) 0.004(9)
C21 0.035(10) 0.039(10) 0.042(10) -0.020(9) -0.004(9) -0.014(9)
C22 0.017(9) 0.034(10) 0.036(10) -0.011(8) -0.008(8) -0.012(8)
C23 0.023(9) 0.039(10) 0.025(9) -0.018(8) -0.012(8) 0.010(8)
C24 0.008(8) 0.025(9) 0.017(9) -0.007(7) -0.003(7) 0.004(7)
C25 0.027(9) 0.028(9) 0.031(9) -0.007(7) -0.016(7) -0.012(7)
C26 0.033(9) 0.035(10) 0.036(10) -0.012(8) -0.015(8) -0.013(8)
C27 0.047(19) 0.051(19) 0.14(3) -0.07(2) -0.04(2) 0.021(15)
C28 0.020(14) 0.017(13) 0.063(19) 0.001(13) -0.007(13) 0.003(11)
C29 0.030(15) 0.043(17) 0.017(14) -0.011(13) 0.003(11) -0.006(12)
C30 0.051(19) 0.041(18) 0.043(18) 0.005(15) -0.021(15) 0.010(14)
C31 0.044(10) 0.040(10) 0.028(10) -0.014(8) -0.008(8) 0.007(8)
C32 0.035(16) 0.052(18) 0.032(16) -0.010(14) -0.012(13) 0.027(14)
C33 0.055(19) 0.025(15) 0.039(17) -0.010(13) -0.029(14) 0.013(13)
C34 0.012(13) 0.033(15) 0.025(14) -0.001(12) 0.004(11) 0.008(11)
C35 0.011(13) 0.07(2) 0.044(18) -0.048(17) 0.010(12) -0.016(13)
C36 0.05(2) 0.08(2) 0.08(2) 0.01(2) -0.040(19) -0.022(18)
C37 0.035(10) 0.041(10) 0.033(10) -0.002(9) -0.009(9) 0.002(9)
C38 0.043(10) 0.046(11) 0.040(11) 0.003(9) -0.008(9) 0.005(9)
C39 0.053(11) 0.046(11) 0.057(11) 0.002(10) -0.007(10) -0.008(10)
C40 0.056(11) 0.041(11) 0.037(10) 0.007(9) -0.015(9) -0.010(9)
C41 0.045(10) 0.032(10) 0.026(10) -0.007(9) -0.002(9) -0.004(9)
C42 0.031(10) 0.031(10) 0.025(10) -0.009(9) 0.004(8) 0.000(9)
C43 0.09(3) 0.06(2) 0.06(2) -0.02(2) -0.01(2) 0.00(2)
C44 0.10(3) 0.022(15) 0.06(2) -0.019(15) -0.060(19) 0.018(15)
C45 0.029(10) 0.037(10) 0.037(10) -0.011(9) -0.009(8) -0.008(9)
C46 0.048(10) 0.042(10) 0.044(10) -0.015(9) -0.016(9) 0.011(9)
C47 0.026(10) 0.045(10) 0.032(10) -0.013(9) -0.012(8) 0.001(8)
C48 0.027(9) 0.039(10) 0.026(10) -0.025(8) -0.009(8) 0.000(8)
C49 0.026(9) 0.028(9) 0.025(9) -0.019(8) -0.004(8) -0.005(8)
C50 0.025(9) 0.038(10) 0.024(10) -0.024(8) -0.002(8) 0.000(8)
C51 0.045(17) 0.055(19) 0.036(17) -0.025(15) -0.026(14) 0.019(14)
C52 0.07(2) 0.032(16) 0.043(18) -0.012(14) -0.003(16) -0.032(14)
C53 0.037(16) 0.026(14) 0.035(16) -0.010(13) -0.001(13) -0.004(12)
C54 0.14(3) 0.05(2) 0.05(2) -0.013(18) -0.06(2) -0.01(2)

loop_
_atom_type_symbol
_atom_type_description
_atom_type_scat_dispersion_real
_atom_type_scat_dispersion_imag
_atom_type_scat_source
C C 0.0033 0.0016 'International Tables Vol C Tables 4.2.6.8 and 6.1.1.4'
H H 0.0000 0.0000 'International Tables Vol C Tables 4.2.6.8 and 6.1.1.4'
N N 0.0061 0.0033 'International Tables Vol C Tables 4.2.6.8 and 6.1.1.4'
O O 0.0106 0.0060 'International Tables Vol C Tables 4.2.6.8 and 6.1.1.4'
Dy Dy -0.1892 4.4098 'International Tables Vol C Tables 4.2.6.8 and 6.1.1.4'

loop_
_geom_angle_atom_site_label_1
_geom_angle_atom_site_label_2
_geom_angle_atom_site_label_3
_geom_angle
_geom_angle_site_symmetry_1
_geom_angle_site_symmetry_3
_geom_angle_publ_flag
O9 Dy1 O9 69.5(5) . 2_666 ?
O9 Dy1 O8 75.1(5) . . ?
O9 Dy1 O8 107.1(5) 2_666 . ?
O9 Dy1 O10 75.4(5) . . ?
O9 Dy1 O10 139.2(5) 2_666 . ?
O8 Dy1 O10 82.6(5) . . ?
O9 Dy1 O2 146.3(5) . . ?
O9 Dy1 O2 91.9(5) 2_666 . ?
O8 Dy1 O2 138.4(5) . . ?
O10 Dy1 O2 106.9(5) . . ?
O9 Dy1 O11 139.2(5) . . ?
O9 Dy1 O11 145.0(5) 2_666 . ?
O8 Dy1 O11 73.0(5) . . ?
O10 Dy1 O11 75.8(5) . . ?
O2 Dy1 O11 70.6(5) . . ?
O9 Dy1 O12 131.8(5) . . ?
O9 Dy1 O12 86.7(5) 2_666 . ?
O8 Dy1 O12 72.9(5) . . ?
O10 Dy1 O12 133.2(5) . . ?
O2 Dy1 O12 71.6(5) . . ?
O11 Dy1 O12 59.3(5) . . ?
O9 Dy1 O1 86.8(5) . . ?
O9 Dy1 O1 83.4(5) 2_666 . ?
O8 Dy1 O1 153.7(5) . . ?
O10 Dy1 O1 74.4(5) . . ?
O2 Dy1 O1 62.7(5) . . ?
O11 Dy1 O1 112.3(5) . . ?
O12 Dy1 O1 132.7(5) . . ?
O9 Dy1 Dy3 115.0(4) . . ?
O9 Dy1 Dy3 118.3(4) 2_666 . ?
O8 Dy1 Dy3 39.9(4) . . ?
O10 Dy1 Dy3 94.9(4) . . ?
O2 Dy1 Dy3 98.4(4) . . ?
O11 Dy1 Dy3 40.6(3) . . ?
O12 Dy1 Dy3 42.2(3) . . ?
O1 Dy1 Dy3 152.9(3) . . ?
O9 Dy1 Dy2 172.1(4) . . ?
O9 Dy1 Dy2 108.7(3) 2_666 . ?
O8 Dy1 Dy2 98.5(4) . . ?
O10 Dy1 Dy2 108.8(4) . . ?
O2 Dy1 Dy2 39.9(4) . . ?
O11 Dy1 Dy2 39.6(3) . . ?
O12 Dy1 Dy2 40.5(3) . . ?
O1 Dy1 Dy2 100.7(3) . . ?
Dy3 Dy1 Dy2 58.59(6) . . ?
O9 Dy1 Dy1 34.8(4) . 2_666 ?
O9 Dy1 Dy1 34.6(3) 2_666 2_666 ?
O8 Dy1 Dy1 91.3(4) . 2_666 ?
O10 Dy1 Dy1 108.0(4) . 2_666 ?
O2 Dy1 Dy1 121.7(4) . 2_666 ?
O11 Dy1 Dy1 163.5(4) . 2_666 ?
O12 Dy1 Dy1 111.7(3) . 2_666 ?
O1 Dy1 Dy1 84.0(3) . 2_666 ?
Dy3 Dy1 Dy1 123.05(7) . 2_666 ?
Dy2 Dy1 Dy1 142.84(6) . 2_666 ?
O11 Dy2 O2 73.7(5) . . ?
O11 Dy2 O3 138.8(5) . . ?
O2 Dy2 O3 73.8(6) . . ?
O11 Dy2 O5 73.7(5) . . ?
O2 Dy2 O5 142.5(5) . . ?
O3 Dy2 O5 143.5(6) . . ?
O11 Dy2 O12 62.0(5) . . ?
O2 Dy2 O12 74.2(5) . . ?
O3 Dy2 O12 129.9(6) . . ?
O5 Dy2 O12 74.5(5) . . ?
O11 Dy2 O16 82.1(7) . . ?
O2 Dy2 O16 79.4(9) . . ?
O3 Dy2 O16 67.5(8) . . ?
O5 Dy2 O16 113.6(9) . . ?
O12 Dy2 O16 139.9(8) . . ?
O11 Dy2 O13 141.2(6) . . ?
O2 Dy2 O13 113.8(6) . . ?
O3 Dy2 O13 76.2(6) . . ?
O5 Dy2 O13 81.9(6) . . ?
O12 Dy2 O13 82.9(5) . . ?
O16 Dy2 O13 136.1(8) . . ?
O11 Dy2 O4 123.1(5) . . ?
O2 Dy2 O4 153.8(6) . . ?
O3 Dy2 O4 81.5(6) . . ?
O5 Dy2 O4 63.0(6) . . ?
O12 Dy2 O4 130.2(6) . . ?
O16 Dy2 O4 83.3(9) . . ?
O13 Dy2 O4 67.2(6) . . ?
O11 Dy2 O18 71.2(8) . . ?
O2 Dy2 O18 116.5(9) . . ?
O3 Dy2 O18 102.0(8) . . ?
O5 Dy2 O18 68.8(8) . . ?
O12 Dy2 O18 126.6(8) . . ?
O16 Dy2 O18 44.9(9) . . ?
O13 Dy2 O18 126.8(9) . . ?
O4 Dy2 O18 60.1(8) . . ?
O11 Dy2 Dy3 41.3(4) . . ?
O2 Dy2 Dy3 101.4(4) . . ?
O3 Dy2 Dy3 172.9(4) . . ?
O5 Dy2 Dy3 41.2(4) . . ?
O12 Dy2 Dy3 43.1(3) . . ?
O16 Dy2 Dy3 117.1(7) . . ?
O13 Dy2 Dy3 101.7(4) . . ?
O4 Dy2 Dy3 104.0(5) . . ?
O18 Dy2 Dy3 84.7(7) . . ?
O11 Dy2 Dy1 41.9(4) . . ?
O2 Dy2 Dy1 41.2(4) . . ?
O3 Dy2 Dy1 114.8(4) . . ?
O5 Dy2 Dy1 101.3(4) . . ?
O12 Dy2 Dy1 42.1(3) . . ?
O16 Dy2 Dy1 99.2(7) . . ?
O13 Dy2 Dy1 118.5(5) . . ?
O4 Dy2 Dy1 163.3(4) . . ?
O18 Dy2 Dy1 110.4(7) . . ?
Dy3 Dy2 Dy1 60.12(6) . . ?
O5 Dy3 O8 142.5(6) . . ?
O5 Dy3 O11 73.9(5) . . ?
O8 Dy3 O11 74.5(5) . . ?
O5 Dy3 O6 73.4(6) . . ?
O8 Dy3 O6 144.1(6) . . ?
O11 Dy3 O6 133.8(6) . . ?
O5 Dy3 O19 85.2(6) . . ?
O8 Dy3 O19 104.9(6) . . ?
O11 Dy3 O19 136.9(6) . . ?
O6 Dy3 O19 70.6(6) . . ?
O5 Dy3 O12 74.2(5) . . ?
O8 Dy3 O12 73.2(5) . . ?
O11 Dy3 O12 61.1(5) . . ?
O6 Dy3 O12 135.6(5) . . ?
O19 Dy3 O12 77.2(6) . . ?
O5 Dy3 O7 149.7(6) . . ?
O8 Dy3 O7 66.4(5) . . ?
O11 Dy3 O7 135.7(5) . . ?
O6 Dy3 O7 78.3(6) . . ?
O19 Dy3 O7 75.1(6) . . ?
O12 Dy3 O7 121.9(5) . . ?
O5 Dy3 O20 102.0(8) . . ?
O8 Dy3 O20 91.9(8) . . ?
O11 Dy3 O20 80.1(7) . . ?
O6 Dy3 O20 75.8(8) . . ?
O19 Dy3 O20 142.0(8) . . ?
O12 Dy3 O20 140.8(7) . . ?
O7 Dy3 O20 81.2(8) . . ?
O5 Dy3 O20A 78.8(10) . . ?
O8 Dy3 O20A 111.4(10) . . ?
O11 Dy3 O20A 74.7(10) . . ?
O6 Dy3 O20A 67.6(10) . . ?
O19 Dy3 O20A 138.0(10) . . ?
O12 Dy3 O20A 132.9(10) . . ?
O7 Dy3 O20A 100.6(10) . . ?
O20 Dy3 O20A 23.2(9) . . ?
O5 Dy3 Dy2 41.8(4) . . ?
O8 Dy3 Dy2 100.7(4) . . ?
O11 Dy3 Dy2 41.0(4) . . ?
O6 Dy3 Dy2 115.1(5) . . ?
O19 Dy3 Dy2 100.0(4) . . ?
O12 Dy3 Dy2 42.1(3) . . ?
O7 Dy3 Dy2 163.7(4) . . ?
O20 Dy3 Dy2 110.2(7) . . ?
O20A Dy3 Dy2 93.4(9) . . ?
O5 Dy3 Dy1 103.1(4) . . ?
O8 Dy3 Dy1 39.5(4) . . ?
O11 Dy3 Dy1 42.8(4) . . ?
O6 Dy3 Dy1 176.2(5) . . ?
O19 Dy3 Dy1 110.8(4) . . ?
O12 Dy3 Dy1 43.0(3) . . ?
O7 Dy3 Dy1 105.4(4) . . ?
O20 Dy3 Dy1 103.9(6) . . ?
O20A Dy3 Dy1 110.6(9) . . ?
Dy2 Dy3 Dy1 61.29(5) . . ?
O38 Dy4 O28 108.0(5) . . ?
O38 Dy4 O38 71.1(6) . 2_776 ?
O28 Dy4 O38 78.0(6) . 2_776 ?
O38 Dy4 O30 82.6(5) . . ?
O28 Dy4 O30 72.3(5) . . ?
O38 Dy4 O30 131.4(5) 2_776 . ?
O38 Dy4 O22 87.2(5) . . ?
O28 Dy4 O22 137.7(6) . . ?
O38 Dy4 O22 143.6(5) 2_776 . ?
O30 Dy4 O22 70.8(5) . . ?
O38 Dy4 O29 145.8(5) . . ?
O28 Dy4 O29 79.0(5) . . ?
O38 Dy4 O29 78.2(5) 2_776 . ?
O30 Dy4 O29 130.3(5) . . ?
O22 Dy4 O29 110.4(5) . . ?
O38 Dy4 O31 141.5(5) . . ?
O28 Dy4 O31 72.5(5) . . ?
O38 Dy4 O31 141.7(5) 2_776 . ?
O30 Dy4 O31 60.4(5) . . ?
O22 Dy4 O31 71.6(5) . . ?
O29 Dy4 O31 72.7(5) . . ?
O38 Dy4 O21 84.7(5) . . ?
O28 Dy4 O21 152.5(5) . . ?
O38 Dy4 O21 83.6(5) 2_776 . ?
O30 Dy4 O21 134.6(5) . . ?
O22 Dy4 O21 65.2(5) . . ?
O29 Dy4 O21 77.3(5) . . ?
O31 Dy4 O21 112.9(5) . . ?
O38 Dy4 Dy6 115.4(4) . . ?
O28 Dy4 Dy6 38.9(4) . . ?
O38 Dy4 Dy6 116.6(4) 2_776 . ?
O30 Dy4 Dy6 42.3(3) . . ?
O22 Dy4 Dy6 98.8(4) . . ?
O29 Dy4 Dy6 91.4(4) . . ?
O31 Dy4 Dy6 41.7(4) . . ?
O21 Dy4 Dy6 154.5(3) . . ?
O38 Dy4 Dy5 103.7(4) . . ?
O28 Dy4 Dy5 98.5(4) . . ?
O38 Dy4 Dy5 172.1(4) 2_776 . ?
O30 Dy4 Dy5 40.8(3) . . ?
O22 Dy4 Dy5 39.2(4) . . ?
O29 Dy4 Dy5 108.3(4) . . ?
O31 Dy4 Dy5 40.9(3) . . ?
O21 Dy4 Dy5 102.0(3) . . ?
Dy6 Dy4 Dy5 59.66(6) . . ?
O38 Dy4 Dy4 35.9(4) . 2_776 ?
O28 Dy4 Dy4 93.4(4) . 2_776 ?
O38 Dy4 Dy4 35.1(4) 2_776 2_776 ?
O30 Dy4 Dy4 109.4(3) . 2_776 ?
O22 Dy4 Dy4 118.0(4) . 2_776 ?
O29 Dy4 Dy4 112.1(4) . 2_776 ?
O31 Dy4 Dy4 164.3(4) . 2_776 ?
O21 Dy4 Dy4 82.8(3) . 2_776 ?
Dy6 Dy4 Dy4 122.63(7) . 2_776 ?
Dy5 Dy4 Dy4 139.31(6) . 2_776 ?
O22 Dy5 O25 140.4(5) . . ?
O22 Dy5 O31 74.4(5) . . ?
O25 Dy5 O31 76.7(5) . . ?
O22 Dy5 O39 92.1(6) . . ?
O25 Dy5 O39 88.1(6) . . ?
O31 Dy5 O39 132.9(5) . . ?
O22 Dy5 O23 74.6(6) . . ?
O25 Dy5 O23 142.0(6) . . ?
O31 Dy5 O23 139.6(6) . . ?
O39 Dy5 O23 73.3(6) . . ?
O22 Dy5 O30 71.4(5) . . ?
O25 Dy5 O30 71.1(5) . . ?
O31 Dy5 O30 60.9(5) . . ?
O39 Dy5 O30 72.0(5) . . ?
O23 Dy5 O30 129.6(6) . . ?
O22 Dy5 O32 123.1(6) . . ?
O25 Dy5 O32 78.0(6) . . ?
O31 Dy5 O32 81.7(6) . . ?
O39 Dy5 O32 138.6(6) . . ?
O23 Dy5 O32 94.3(6) . . ?
O30 Dy5 O32 135.5(6) . . ?
O22 Dy5 O34 74.7(6) . . ?
O25 Dy5 O34 123.2(6) . . ?
O31 Dy5 O34 76.1(6) . . ?
O39 Dy5 O34 144.3(6) . . ?
O23 Dy5 O34 71.2(6) . . ?
O30 Dy5 O34 130.6(6) . . ?
O32 Dy5 O34 49.4(5) . . ?
O22 Dy5 O24 152.8(5) . . ?
O25 Dy5 O24 63.9(5) . . ?
O31 Dy5 O24 132.0(5) . . ?
O39 Dy5 O24 74.1(6) . . ?
O23 Dy5 O24 79.0(6) . . ?
O30 Dy5 O24 123.6(6) . . ?
O32 Dy5 O24 64.7(6) . . ?
O34 Dy5 O24 102.7(7) . . ?
O22 Dy5 N3 99.4(6) . . ?
O25 Dy5 N3 101.5(6) . . ?
O31 Dy5 N3 79.7(6) . . ?
O39 Dy5 N3 147.4(6) . . ?
O23 Dy5 N3 80.5(6) . . ?
O30 Dy5 N3 140.6(6) . . ?
O32 Dy5 N3 24.7(3) . . ?
O34 Dy5 N3 24.9(3) . . ?
O24 Dy5 N3 82.2(6) . . ?
O22 Dy5 Dy6 100.6(4) . . ?
O25 Dy5 Dy6 41.0(4) . . ?
O31 Dy5 Dy6 41.6(4) . . ?
O39 Dy5 Dy6 101.0(4) . . ?
O23 Dy5 Dy6 172.1(4) . . ?
O30 Dy5 Dy6 42.5(3) . . ?
O32 Dy5 Dy6 93.6(5) . . ?
O34 Dy5 Dy6 113.9(5) . . ?
O24 Dy5 Dy6 104.9(4) . . ?
N3 Dy5 Dy6 106.7(4) . . ?
O22 Dy5 Dy4 40.8(4) . . ?
O25 Dy5 Dy4 100.2(4) . . ?
O31 Dy5 Dy4 42.6(3) . . ?
O39 Dy5 Dy4 99.5(4) . . ?
O23 Dy5 Dy4 115.1(5) . . ?
O30 Dy5 Dy4 39.9(4) . . ?
O32 Dy5 Dy4 121.1(5) . . ?
O34 Dy5 Dy4 91.8(5) . . ?
O24 Dy5 Dy4 162.7(4) . . ?
N3 Dy5 Dy4 109.2(4) . . ?
Dy6 Dy5 Dy4 59.84(5) . . ?
O28 Dy6 O25 138.9(5) . . ?
O28 Dy6 O31 73.6(5) . . ?
O25 Dy6 O31 76.3(5) . . ?
O28 Dy6 O26 145.9(6) . . ?
O25 Dy6 O26 74.1(6) . . ?
O31 Dy6 O26 135.7(6) . . ?
O28 Dy6 O37 83.4(6) . . ?
O25 Dy6 O37 123.7(6) . . ?
O31 Dy6 O37 89.3(6) . . ?
O26 Dy6 O37 80.6(7) . . ?
O28 Dy6 O30 70.7(5) . . ?
O25 Dy6 O30 70.3(5) . . ?
O31 Dy6 O30 60.2(5) . . ?
O26 Dy6 O30 134.1(5) . . ?
O37 Dy6 O30 144.1(6) . . ?
O28 Dy6 O40 96.2(5) . . ?
O25 Dy6 O40 85.4(5) . . ?
O31 Dy6 O40 134.5(5) . . ?
O26 Dy6 O40 74.6(6) . . ?
O37 Dy6 O40 134.4(6) . . ?
O30 Dy6 O40 74.5(5) . . ?
O28 Dy6 O35 120.5(6) . . ?
O25 Dy6 O35 73.6(6) . . ?
O31 Dy6 O35 71.1(6) . . ?
O26 Dy6 O35 69.4(8) . . ?
O37 Dy6 O35 50.4(6) . . ?
O30 Dy6 O35 124.3(6) . . ?
O40 Dy6 O35 142.0(7) . . ?
O28 Dy6 O27 66.0(6) . . ?
O25 Dy6 O27 148.1(5) . . ?
O31 Dy6 O27 135.5(5) . . ?
O26 Dy6 O27 80.2(6) . . ?
O37 Dy6 O27 68.9(6) . . ?
O30 Dy6 O27 118.7(5) . . ?
O40 Dy6 O27 69.5(5) . . ?
O35 Dy6 O27 114.6(6) . . ?
O28 Dy6 N4 103.1(6) . . ?
O25 Dy6 N4 98.7(6) . . ?
O31 Dy6 N4 80.3(6) . . ?
O26 Dy6 N4 72.5(7) . . ?
O37 Dy6 N4 25.1(4) . . ?
O30 Dy6 N4 140.3(6) . . ?
O40 Dy6 N4 144.3(6) . . ?
O35 Dy6 N4 25.3(4) . . ?
O27 Dy6 N4 91.3(6) . . ?
O28 Dy6 Dy5 99.2(4) . . ?
O25 Dy6 Dy5 40.9(4) . . ?
O31 Dy6 Dy5 41.3(3) . . ?
O26 Dy6 Dy5 114.7(4) . . ?
O37 Dy6 Dy5 124.5(5) . . ?
O30 Dy6 Dy5 41.7(3) . . ?
O40 Dy6 Dy5 100.7(4) . . ?
O35 Dy6 Dy5 83.9(5) . . ?
O27 Dy6 Dy5 160.2(4) . . ?
N4 Dy6 Dy5 105.4(5) . . ?
O28 Dy6 Dy4 38.7(4) . . ?
O25 Dy6 Dy4 100.7(4) . . ?
O31 Dy6 Dy4 43.0(3) . . ?
O26 Dy6 Dy4 174.4(4) . . ?
O37 Dy6 Dy4 104.4(5) . . ?
O30 Dy6 Dy4 40.5(3) . . ?
O40 Dy6 Dy4 102.9(4) . . ?
O35 Dy6 Dy4 111.8(6) . . ?
O27 Dy6 Dy4 103.9(4) . . ?
N4 Dy6 Dy4 111.0(5) . . ?
Dy5 Dy6 Dy4 60.50(6) . . ?
O13 N1 O15 121(2) . . ?
O13 N1 O14 116(2) . . ?
O15 N1 O14 123(2) . . ?
N1 O13 Dy2 112.3(15) . . ?
O16 N2 O17 127(4) . . ?
O16 N2 O18 110(4) . . ?
O17 N2 O18 123(4) . . ?
N2 O16 Dy2 111(3) . . ?
N2 O18 Dy2 94(3) . . ?
O33 N3 O32 125(2) . . ?
O33 N3 O34 118(2) . . ?
O32 N3 O34 116.0(19) . . ?
O33 N3 Dy5 176.8(18) . . ?
O32 N3 Dy5 57.7(11) . . ?
O34 N3 Dy5 58.9(11) . . ?
N3 O32 Dy5 97.6(13) . . ?
N3 O34 Dy5 96.3(13) . . ?
O35 N4 O36 123(2) . . ?
O35 N4 O37 117(2) . . ?
O36 N4 O37 120(2) . . ?
O35 N4 Dy6 61.1(13) . . ?
O36 N4 Dy6 170(2) . . ?
O37 N4 Dy6 55.9(11) . . ?
N4 O35 Dy6 93.6(15) . . ?
N4 O37 Dy6 99.0(14) . . ?
O42 N5 O43 116(2) . . ?
O42 N5 O41 122(2) . . ?
O43 N5 O41 123(2) . . ?
O52 N6 O51 119(5) . . ?
O52 N6 O53 134(6) . . ?
O51 N6 O53 106(5) . . ?
C2 O1 C1 117.9(18) . . ?
C2 O1 Dy1 120.6(13) . . ?
C1 O1 Dy1 121.1(13) . . ?
C7 O2 Dy2 133.3(13) . . ?
C7 O2 Dy1 123.8(13) . . ?
Dy2 O2 Dy1 98.9(6) . . ?
C8 O3 Dy2 133.9(17) . . ?
C10 O4 C9 117(2) . . ?
C10 O4 Dy2 118.9(14) . . ?
C9 O4 Dy2 123.8(19) . . ?
C15 O5 Dy3 136.9(14) . . ?
C15 O5 Dy2 125.8(14) . . ?
Dy3 O5 Dy2 97.1(6) . . ?
C16 O6 Dy3 136.6(18) . . ?
C17 O7 C18 116.2(18) . . ?
C17 O7 Dy3 129.7(15) . . ?
C18 O7 Dy3 114.0(13) . . ?
C23 O8 Dy1 135.6(14) . . ?
C23 O8 Dy3 123.4(14) . . ?
Dy1 O8 Dy3 100.6(5) . . ?
C24 O9 Dy1 125.8(13) . . ?
C24 O9 Dy1 120.1(12) . 2_666 ?
Dy1 O9 Dy1 110.5(5) . 2_666 ?
C26 O10 Dy1 134.3(16) . . ?
Dy2 O11 Dy3 97.7(5) . . ?
Dy2 O11 Dy1 98.5(5) . . ?
Dy3 O11 Dy1 96.6(5) . . ?
Dy2 O12 Dy3 94.9(5) . . ?
Dy2 O12 Dy1 97.4(5) . . ?
Dy3 O12 Dy1 94.8(4) . . ?
C28 O21 C29 116.4(17) . . ?
C28 O21 Dy4 124.4(13) . . ?
C29 O21 Dy4 119.1(12) . . ?
C34 O22 Dy5 130.4(13) . . ?
C34 O22 Dy4 124.0(13) . . ?
Dy5 O22 Dy4 100.1(6) . . ?
C35 O23 Dy5 129.3(16) . . ?
C37 O24 C36 113(2) . . ?
C37 O24 Dy5 117.4(14) . . ?
C36 O24 Dy5 122.2(16) . . ?
C42 O25 Dy5 127.2(14) . . ?
C42 O25 Dy6 133.1(14) . . ?
Dy5 O25 Dy6 98.1(6) . . ?
C43 O26 Dy6 134(2) . . ?
C45 O27 C44 117(2) . . ?
C45 O27 Dy6 116.8(14) . . ?
C44 O27 Dy6 122.9(16) . . ?
C50 O28 Dy4 132.3(13) . . ?
C50 O28 Dy6 125.2(13) . . ?
Dy4 O28 Dy6 102.4(6) . . ?
C53 O29 Dy4 130.4(15) . . ?
Dy4 O30 Dy5 99.2(5) . . ?
Dy4 O30 Dy6 97.2(5) . . ?
Dy5 O30 Dy6 95.8(5) . . ?
Dy5 O31 Dy6 97.1(5) . . ?
Dy5 O31 Dy4 96.5(5) . . ?
Dy6 O31 Dy4 95.3(5) . . ?
C51 O38 Dy4 123.5(14) 2_776 . ?
C51 O38 Dy4 122.3(14) 2_776 2_776 ?
Dy4 O38 Dy4 108.9(6) . 2_776 ?
O44 C55 C57 115(2) . . ?
O44 C55 C56 121(2) . . ?
C57 C55 C56 123(3) . . ?
O45 C58 C59 114(4) . . ?
O45 C58 C60 100(4) . . ?
C59 C58 C60 120(4) . . ?
O46 C61 C63 115(3) . . ?
O46 C61 C62 113(3) . . ?
C63 C61 C62 131(4) . . ?
C3 C2 C7 121(2) . . ?
C3 C2 O1 126(2) . . ?
C7 C2 O1 113(2) . . ?
C2 C3 C4 121(3) . . ?
C5 C4 C3 122(3) . . ?
C6 C5 C4 116(2) . . ?
C5 C6 C7 120(2) . . ?
C5 C6 C8 117(2) . . ?
C7 C6 C8 123(2) . . ?
O2 C7 C2 120(2) . . ?
O2 C7 C6 120(2) . . ?
C2 C7 C6 120(2) . . ?
O3 C8 C6 129(2) . . ?
O4 C10 C11 124.8(16) . . ?
O4 C10 C15 115.2(16) . . ?
C11 C10 C15 120.0 . . ?
C12 C11 C10 120.0 . . ?
C13 C12 C11 120.0 . . ?
C12 C13 C14 120.0 . . ?
C15 C14 C13 120.0 . . ?
C15 C14 C16 125.7(19) . . ?
C13 C14 C16 113.7(19) . . ?
O5 C15 C14 122.9(17) . . ?
O5 C15 C10 117.0(17) . . ?
C14 C15 C10 120.0 . . ?
O6 C16 C14 124(3) . . ?
C19 C18 C23 123(2) . . ?
C19 C18 O7 123(2) . . ?
C23 C18 O7 113.9(19) . . ?
C20 C19 C18 117(3) . . ?
C21 C20 C19 121(3) . . ?
C20 C21 C22 127(2) . . ?
C21 C22 C23 112(2) . . ?
C21 C22 C24 122.4(19) . . ?
C23 C22 C24 126(2) . . ?
O8 C23 C18 119(2) . . ?
O8 C23 C22 121(2) . . ?
C18 C23 C22 120(2) . . ?
O9 C24 C22 116.2(17) . . ?
O9 C24 C25 109.8(16) . . ?
C22 C24 C25 112.4(18) . . ?
C26 C25 C24 118.5(17) . . ?
O10 C26 C27 119(2) . . ?
O10 C26 C25 125(2) . . ?
C27 C26 C25 115.1(19) . . ?
C30 C29 C34 125(2) . . ?
C30 C29 O21 122(2) . . ?
C34 C29 O21 113(2) . . ?
C29 C30 C31 115(3) . . ?
C32 C31 C30 125(3) . . ?
C31 C32 C33 119(2) . . ?
C34 C33 C32 120(2) . . ?
C34 C33 C35 120(2) . . ?
C32 C33 C35 120(2) . . ?
O22 C34 C33 125(2) . . ?
O22 C34 C29 118(2) . . ?
C33 C34 C29 116(2) . . ?
O23 C35 C33 131(3) . . ?
O24 C37 C38 128(2) . . ?
O24 C37 C42 120(2) . . ?
C38 C37 C42 112(2) . . ?
C39 C38 C37 127(3) . . ?
C38 C39 C40 117(3) . . ?
C39 C40 C41 120(3) . . ?
C42 C41 C40 119(3) . . ?
C42 C41 C43 124(3) . . ?
C40 C41 C43 117(3) . . ?
C41 C42 O25 125(2) . . ?
C41 C42 C37 124(2) . . ?
O25 C42 C37 110(2) . . ?
O26 C43 C41 130(3) . . ?
C46 C45 O27 126(2) . . ?
C46 C45 C50 121(2) . . ?
O27 C45 C50 113(2) . . ?
C45 C46 C47 116(2) . . ?
C48 C47 C46 124(2) . . ?
C47 C48 C49 120(2) . . ?
C50 C49 C48 120(2) . . ?
C50 C49 C51 125(2) . . ?
C48 C49 C51 115(2) . . ?
C49 C50 O28 123(2) . . ?
C49 C50 C45 119(2) . . ?
O28 C50 C45 116.9(19) . . ?
O38 C51 C49 116(2) 2_776 . ?
O38 C51 C52 108.8(19) 2_776 . ?
C49 C51 C52 112.4(19) . . ?
C53 C52 C51 116(2) . . ?
O29 C53 C52 126(2) . . ?
O29 C53 C54 116(2) . . ?
C52 C53 C54 118(2) . . ?

loop_
_geom_bond_atom_site_label_1
_geom_bond_atom_site_label_2
_geom_bond_distance
_geom_bond_site_symmetry_2
_geom_bond_publ_flag
Dy1 O9 2.276(14) . ?
Dy1 O9 2.286(15) 2_666 ?
Dy1 O8 2.302(15) . ?
Dy1 O10 2.401(14) . ?
Dy1 O2 2.403(15) . ?
Dy1 O11 2.433(15) . ?
Dy1 O12 2.436(13) . ?
Dy1 O1 2.562(15) . ?
Dy1 Dy3 3.560(3) . ?
Dy1 Dy2 3.601(3) . ?
Dy1 Dy1 3.748(3) 2_666 ?
Dy2 O11 2.320(14) . ?
Dy2 O2 2.336(16) . ?
Dy2 O3 2.347(18) . ?
Dy2 O5 2.352(17) . ?
Dy2 O12 2.357(14) . ?
Dy2 O16 2.44(3) . ?
Dy2 O13 2.47(2) . ?
Dy2 O4 2.564(17) . ?
Dy2 O18 2.74(4) . ?
Dy2 Dy3 3.504(3) . ?
Dy3 O5 2.324(15) . ?
Dy3 O8 2.325(14) . ?
Dy3 O11 2.334(15) . ?
Dy3 O6 2.349(15) . ?
Dy3 O19 2.350(16) . ?
Dy3 O12 2.400(14) . ?
Dy3 O7 2.502(16) . ?
Dy3 O20 2.53(3) . ?
Dy3 O20A 2.62(4) . ?
Dy4 O38 2.257(15) . ?
Dy4 O28 2.284(16) . ?
Dy4 O38 2.300(15) 2_776 ?
Dy4 O30 2.334(15) . ?
Dy4 O22 2.380(14) . ?
Dy4 O29 2.403(14) . ?
Dy4 O31 2.444(14) . ?
Dy4 O21 2.524(14) . ?
Dy4 Dy6 3.565(3) . ?
Dy4 Dy5 3.589(3) . ?
Dy4 Dy4 3.709(3) 2_776 ?
Dy5 O22 2.302(15) . ?
Dy5 O25 2.352(15) . ?
Dy5 O31 2.367(13) . ?
Dy5 O39 2.369(15) . ?
Dy5 O23 2.371(18) . ?
Dy5 O30 2.377(13) . ?
Dy5 O32 2.485(18) . ?
Dy5 O34 2.510(19) . ?
Dy5 O24 2.553(17) . ?
Dy5 N3 2.915(19) . ?
Dy5 Dy6 3.558(3) . ?
Dy6 O28 2.290(16) . ?
Dy6 O25 2.359(15) . ?
Dy6 O31 2.380(15) . ?
Dy6 O26 2.381(16) . ?
Dy6 O37 2.409(17) . ?
Dy6 O30 2.418(13) . ?
Dy6 O40 2.424(17) . ?
Dy6 O35 2.52(2) . ?
Dy6 O27 2.574(17) . ?
Dy6 N4 2.87(2) . ?
N1 O13 1.231(13) . ?
N1 O15 1.231(13) . ?
N1 O14 1.233(13) . ?
N2 O16 1.211(15) . ?
N2 O17 1.213(15) . ?
N2 O18 1.227(15) . ?
N3 O33 1.222(13) . ?
N3 O32 1.230(13) . ?
N3 O34 1.233(14) . ?
N4 O35 1.230(14) . ?
N4 O36 1.231(14) . ?
N4 O37 1.235(14) . ?
N5 O42 1.226(14) . ?
N5 O43 1.231(13) . ?
N5 O41 1.234(14) . ?
N6 O52 1.240(15) . ?
N6 O51 1.241(15) . ?
N6 O53 1.245(15) . ?
O1 C2 1.38(3) . ?
O1 C1 1.45(2) . ?
O2 C7 1.36(3) . ?
O3 C8 1.17(3) . ?
O4 C10 1.35(2) . ?
O4 C9 1.44(3) . ?
O5 C15 1.35(2) . ?
O6 C16 1.33(3) . ?
O7 C17 1.40(3) . ?
O7 C18 1.47(3) . ?
O8 C23 1.33(2) . ?
O9 C24 1.40(2) . ?
O9 Dy1 2.286(15) 2_666 ?
O10 C26 1.19(2) . ?
O21 C28 1.44(2) . ?
O21 C29 1.44(3) . ?
O22 C34 1.38(3) . ?
O23 C35 1.27(3) . ?
O24 C37 1.32(3) . ?
O24 C36 1.46(3) . ?
O25 C42 1.39(3) . ?
O26 C43 1.18(4) . ?
O27 C45 1.42(3) . ?
O27 C44 1.46(3) . ?
O28 C50 1.42(3) . ?
O29 C53 1.23(3) . ?
O38 C51 1.48(3) 2_776 ?
O38 Dy4 2.300(15) 2_776 ?
O44 C55 1.27(3) . ?
C55 C57 1.46(2) . ?
C55 C56 1.46(2) . ?
O45 C58 1.27(3) . ?
C58 C59 1.45(2) . ?
C58 C60 1.45(2) . ?
O46 C61 1.29(3) . ?
C61 C63 1.45(2) . ?
C61 C62 1.45(2) . ?
C2 C3 1.30(3) . ?
C2 C7 1.37(3) . ?
C3 C4 1.41(3) . ?
C4 C5 1.40(4) . ?
C5 C6 1.39(3) . ?
C6 C7 1.43(3) . ?
C6 C8 1.46(4) . ?
C10 C11 1.3900 . ?
C10 C15 1.3900 . ?
C11 C12 1.3900 . ?
C12 C13 1.3900 . ?
C13 C14 1.3900 . ?
C14 C15 1.3900 . ?
C14 C16 1.41(3) . ?
C18 C19 1.39(3) . ?
C18 C23 1.40(3) . ?
C19 C20 1.34(3) . ?
C20 C21 1.30(3) . ?
C21 C22 1.43(3) . ?
C22 C23 1.43(3) . ?
C22 C24 1.46(3) . ?
C24 C25 1.54(3) . ?
C25 C26 1.52(3) . ?
C26 C27 1.48(3) . ?
C29 C30 1.38(3) . ?
C29 C34 1.41(3) . ?
C30 C31 1.38(3) . ?
C31 C32 1.35(3) . ?
C32 C33 1.40(3) . ?
C33 C34 1.40(3) . ?
C33 C35 1.43(3) . ?
C37 C38 1.43(3) . ?
C37 C42 1.46(3) . ?
C38 C39 1.33(3) . ?
C39 C40 1.41(4) . ?
C40 C41 1.44(3) . ?
C41 C42 1.29(3) . ?
C41 C43 1.48(4) . ?
C45 C46 1.37(3) . ?
C45 C50 1.46(3) . ?
C46 C47 1.43(3) . ?
C47 C48 1.33(3) . ?
C48 C49 1.40(3) . ?
C49 C50 1.39(3) . ?
C49 C51 1.49(3) . ?
C51 O38 1.48(3) 2_776 ?
C51 C52 1.60(3) . ?
C52 C53 1.45(3) . ?
C53 C54 1.50(3) . ?
